data_7708271
loop_
_publ_author_name
'Lim, Sangwoo'
'Moon, Heehun'
'Kim, Dongwon'
'Jung, Ok-Sang'

_publ_section_title
;
 Trimetallic coordination cage formation for nitrate encapsulation:
 transformation of kinetic into thermodynamic products
;
_journal_name_full 'Dalton Transactions'
_journal_paper_doi 10.1039/D1DT02691G
_journal_year 2021
_chemical_formula_sum 'C102 H156 N18 O18 Pd3 Si12'
_chemical_formula_weight 2578.72
_space_group_crystal_system monoclinic
_space_group_IT_number 11
_space_group_name_Hall '-P 2yb'
_space_group_name_H-M_alt 'P 1 21/m 1'
_atom_sites_solution_hydrogens geom
_atom_sites_solution_primary direct
_audit_creation_method SHELXL-2018/3
_audit_update_record
;
2021-07-19 deposited with the CCDC.	2021-09-09 downloaded from the CCDC.
;
_cell_angle_alpha 90
_cell_angle_beta 91.5032(18)
_cell_angle_gamma 90
_cell_formula_units_Z 2
_cell_length_a 16.8015(19)
_cell_length_b 21.405(3)
_cell_length_c 26.184(3)
_cell_measurement_reflns_used 9457
_cell_measurement_temperature 173(2)
_cell_measurement_theta_max 23.54
_cell_measurement_theta_min 2.21
_cell_volume 9413(2)
_computing_cell_refinement 'Bruker APEX software'
_computing_data_collection 'Bruker APEX software'
_computing_data_reduction 'Bruker APEX software'
_computing_molecular_graphics ORTEP
_computing_publication_material CIFTAB
_computing_structure_refinement SHELXL
_computing_structure_solution SHELXS
_diffrn_ambient_temperature 173(2)
_diffrn_measured_fraction_theta_full 0.998
_diffrn_measured_fraction_theta_max 0.999
_diffrn_measurement_device_type 'CCD detector'
_diffrn_measurement_method 'phi and omega scans'
_diffrn_radiation_type MoK\a
_diffrn_radiation_wavelength 0.71073
_diffrn_reflns_av_R_equivalents 0.0817
_diffrn_reflns_av_unetI/netI 0.0475
_diffrn_reflns_Laue_measured_fraction_full 0.998
_diffrn_reflns_Laue_measured_fraction_max 0.999
_diffrn_reflns_limit_h_max 21
_diffrn_reflns_limit_h_min -21
_diffrn_reflns_limit_k_max 27
_diffrn_reflns_limit_k_min -27
_diffrn_reflns_limit_l_max 33
_diffrn_reflns_limit_l_min -33
_diffrn_reflns_number 213366
_diffrn_reflns_point_group_measured_fraction_full 0.998
_diffrn_reflns_point_group_measured_fraction_max 0.999
_diffrn_reflns_theta_full 25.242
_diffrn_reflns_theta_max 26.999
_diffrn_reflns_theta_min 0.778
_diffrn_source 'fine-focus sealed tube'
_exptl_absorpt_coefficient_mu 0.404
_exptl_absorpt_correction_T_max 1.000
_exptl_absorpt_correction_T_min 0.789
_exptl_absorpt_correction_type multi-scan
_exptl_absorpt_process_details SADABS
_exptl_crystal_colour colourless
_exptl_crystal_density_diffrn 0.910
_exptl_crystal_description block
_exptl_crystal_F_000 2688
_exptl_crystal_size_max 0.400
_exptl_crystal_size_mid 0.300
_exptl_crystal_size_min 0.280
_refine_diff_density_max 1.120
_refine_diff_density_min -0.787
_refine_diff_density_rms 0.100
_refine_ls_extinction_method none
_refine_ls_goodness_of_fit_ref 1.110
_refine_ls_hydrogen_treatment constr
_refine_ls_matrix_type full
_refine_ls_number_parameters 1090
_refine_ls_number_reflns 21099
_refine_ls_number_restraints 2155
_refine_ls_restrained_S_all 1.104
_refine_ls_R_factor_all 0.1443
_refine_ls_R_factor_gt 0.0833
_refine_ls_shift/su_max 0.002
_refine_ls_shift/su_mean 0.000
_refine_ls_structure_factor_coef Fsqd
_refine_ls_weighting_details 'w=1/[\s^2^(Fo^2^)+(0.1236P)^2^+28.1152P] where P=(Fo^2^+2Fc^2^)/3'
_refine_ls_weighting_scheme calc
_refine_ls_wR_factor_gt 0.2232
_refine_ls_wR_factor_ref 0.2964
_reflns_Friedel_coverage 0.000
_reflns_number_gt 12335
_reflns_number_total 21099
_reflns_threshold_expression 'I > 2\s(I)'
_cod_data_source_file d1dt02691g2.cif
_cod_data_source_block Pd3L6_NO3
_cod_depositor_comments
;
The following automatic conversions were performed:

data item '_exptl_absorpt_correction_type' value 'MULTI-SCAN' was
changed to 'multi-scan' in accordance with the
/home/data/users/saulius/crontab/automatic-downloads/rss-feeds/RSC/lib/dictionaries/cif_core.dic
dictionary named 'cif_core.dic' version 2.4.2 last updated on
2011-04-26.

Automatic conversion script
Id: cif_fix_values 7556 2019-12-06 15:28:31Z antanas 
;
_cod_original_cell_volume 9413.5(19)
_cod_original_sg_symbol_H-M 'P 21/m'
_cod_database_code 7708271
_shelx_shelxl_version_number 2018/3
_shelx_space_group_comment
;
The symmetry employed for this shelxl refinement is uniquely defined
by the following loop, which should always be used as a source of
symmetry information in preference to the above space-group names.
They are only intended as comments.
;
_shelx_estimated_absorpt_t_min 0.855
_shelx_estimated_absorpt_t_max 0.895

loop_
_space_group_symop_operation_xyz
'x, y, z'
'-x, y+1/2, -z'
'-x, -y, -z'
'x, -y-1/2, z'

loop_
_atom_site_label
_atom_site_type_symbol
_atom_site_fract_x
_atom_site_fract_y
_atom_site_fract_z
_atom_site_U_iso_or_equiv
_atom_site_adp_type
_atom_site_occupancy
_atom_site_site_symmetry_order
_atom_site_calc_flag
_atom_site_refinement_flags_posn
_atom_site_refinement_flags_adp
_atom_site_refinement_flags_occupancy
_atom_site_disorder_assembly
_atom_site_disorder_group
Pd1 Pd 1.02663(4) 0.250000 0.12529(2) 0.0517(2) Uani 1 2 d S TU P . .
Pd2 Pd 0.87772(4) 0.250000 0.40341(2) 0.0531(2) Uani 1 2 d S TU P . .
Pd3 Pd 0.61529(4) 0.250000 0.18765(3) 0.0609(2) Uani 1 2 d S TU P . .
N4 N 0.8696(4) 0.250000 0.2450(3) 0.0526(17) Uani 1 2 d DS TU P . .
O5 O 0.9243(5) 0.250000 0.2151(3) 0.093(3) Uani 1 2 d DS TU P . .
O6 O 0.8856(6) 0.250000 0.2902(2) 0.088(2) Uani 1 2 d DS TU P . .
O7 O 0.8025(5) 0.250000 0.2296(5) 0.121(4) Uani 1 2 d DS TU P . .
N8 N 0.9016(5) 0.4446(5) 0.2498(3) 0.086(2) Uani 1 1 d . U . . .
O9 O 0.8727(7) 0.3949(4) 0.2483(4) 0.164(4) Uani 1 1 d . U . . .
O10 O 0.8609(6) 0.4872(5) 0.2367(5) 0.198(5) Uani 1 1 d . U . . .
O11 O 0.9691(5) 0.4568(5) 0.2638(3) 0.129(3) Uani 1 1 d . U . . .
N12 N 0.3749(8) 0.250000 0.1391(6) 0.105(5) Uani 0.669(12) 2 d DS TU P . .
O13 O 0.3510(14) 0.250000 0.1830(8) 0.257(11) Uani 0.669(12) 2 d DS TU P . .
O14 O 0.3241(7) 0.250000 0.1073(5) 0.090(4) Uani 0.669(12) 2 d DS TU P . .
O15 O 0.4409(6) 0.250000 0.1408(5) 0.116(5) Uani 0.669(12) 2 d DS TU P . .
N21 N 0.6191(18) 0.123(2) 0.5838(19) 0.127(6) Uani 0.277(11) 1 d D U P A 1
O22 O 0.6792(16) 0.1344(15) 0.6094(12) 0.122(7) Uani 0.277(11) 1 d D U P A 1
O23 O 0.618(2) 0.0808(15) 0.5555(11) 0.130(8) Uani 0.277(11) 1 d D U P A 1
O24 O 0.5601(17) 0.1409(19) 0.6001(15) 0.168(9) Uani 0.277(11) 1 d D U P A 1
N21A N 0.580(2) 0.750000 0.1012(14) 0.178(11) Uani 0.408(16) 2 d DS TU P B 1
O22A O 0.652(2) 0.750000 0.0993(15) 0.187(12) Uani 0.408(16) 2 d DS TU P B 1
O23A O 0.538(2) 0.750000 0.0650(14) 0.186(13) Uani 0.408(16) 2 d DS TU P B 1
O24A O 0.557(2) 0.750000 0.1423(14) 0.190(11) Uani 0.408(16) 2 d DS TU P B 1
N25 N 0.623(3) 0.1089(17) 0.5940(13) 0.132(6) Uani 0.277(11) 1 d D U P C 2
O26 O 0.6197(18) 0.1030(15) 0.6402(11) 0.139(8) Uani 0.277(11) 1 d D U P C 2
O27 O 0.669(2) 0.0863(18) 0.5663(12) 0.130(8) Uani 0.277(11) 1 d D U P C 2
O28 O 0.611(3) 0.1601(16) 0.5821(14) 0.149(7) Uani 0.277(11) 1 d D U P C 2
N25A N 0.647(3) 0.750000 0.1408(19) 0.179(12) Uani 0.267(15) 2 d DS TU P D 2
O26A O 0.626(3) 0.750000 0.1847(18) 0.168(15) Uani 0.267(15) 2 d DS TU P D 2
O27A O 0.715(3) 0.750000 0.132(2) 0.203(17) Uani 0.267(15) 2 d DS TU P D 2
O28A O 0.600(3) 0.750000 0.1083(19) 0.178(12) Uani 0.267(15) 2 d DS TU P D 2
N16 N 0.661(2) 0.1411(16) 0.585(2) 0.131(7) Uani 0.276(12) 1 d D U P E 3
O17 O 0.664(2) 0.1965(14) 0.5951(14) 0.161(9) Uani 0.276(12) 1 d D U P E 3
O18 O 0.7069(18) 0.1169(16) 0.5596(12) 0.129(7) Uani 0.276(12) 1 d D U P E 3
O19 O 0.603(2) 0.1137(18) 0.5906(17) 0.122(7) Uani 0.276(12) 1 d D U P E 3
Si1A Si 1.27223(16) 0.46716(14) 0.22488(10) 0.0933(8) Uani 1 1 d . U . . .
C2A C 1.3027(8) 0.5208(6) 0.1729(4) 0.139(5) Uani 1 1 d . U . . .
H2AA H 1.329821 0.496879 0.146599 0.208 Uiso 1 1 calc R U . . .
H2AB H 1.255420 0.541057 0.157740 0.208 Uiso 1 1 calc R U . . .
H2AC H 1.338916 0.552669 0.187019 0.208 Uiso 1 1 calc R U . . .
C3A C 1.3600(6) 0.4215(7) 0.2514(4) 0.130(4) Uani 1 1 d . U . . .
H3AA H 1.384575 0.398141 0.223713 0.194 Uiso 1 1 calc R U . . .
H3AB H 1.399166 0.450430 0.266628 0.194 Uiso 1 1 calc R U . . .
H3AC H 1.342018 0.392375 0.277476 0.194 Uiso 1 1 calc R U . . .
Si4A Si 1.14947(17) 0.47894(12) 0.42664(9) 0.0834(7) Uani 1 1 d . U . . .
C5A C 1.2422(7) 0.4424(6) 0.4534(5) 0.133(4) Uani 1 1 d . U . . .
H5AA H 1.262819 0.412421 0.428746 0.199 Uiso 1 1 calc R U . . .
H5AB H 1.282130 0.474842 0.460348 0.199 Uiso 1 1 calc R U . . .
H5AC H 1.230321 0.420600 0.485262 0.199 Uiso 1 1 calc R U . . .
C6A C 1.1115(8) 0.5349(5) 0.4732(4) 0.127(4) Uani 1 1 d . U . . .
H6AA H 1.062686 0.554298 0.459369 0.190 Uiso 1 1 calc R U . . .
H6AB H 1.099810 0.512966 0.505013 0.190 Uiso 1 1 calc R U . . .
H6AC H 1.151619 0.567207 0.480099 0.190 Uiso 1 1 calc R U . . .
C7A C 1.2209(6) 0.5136(4) 0.2743(3) 0.093(3) Uani 1 1 d . U . . .
H7AA H 1.249735 0.553547 0.279379 0.111 Uiso 1 1 calc R U . . .
H7AB H 1.166466 0.523621 0.261488 0.111 Uiso 1 1 calc R U . . .
C8A C 1.2150(5) 0.4804(4) 0.3268(3) 0.083(2) Uani 1 1 d . U . . .
H8AA H 1.190906 0.438616 0.321696 0.100 Uiso 1 1 calc R U . . .
H8AB H 1.269140 0.474615 0.341826 0.100 Uiso 1 1 calc R U . . .
C9A C 1.1650(6) 0.5176(4) 0.3638(3) 0.085(2) Uani 1 1 d . U . . .
H9AA H 1.112362 0.525893 0.347396 0.102 Uiso 1 1 calc R U . . .
H9AB H 1.191157 0.558473 0.370084 0.102 Uiso 1 1 calc R U . . .
N10A N 1.09736(19) 0.31699(17) 0.15464(13) 0.0511(12) Uani 1 1 d G U . . .
C11A C 1.07608(19) 0.3491(2) 0.19835(14) 0.0636(17) Uani 1 1 d G U . . .
H11A H 1.027069 0.340055 0.214052 0.076 Uiso 1 1 calc R U . . .
C12A C 1.1265(3) 0.3945(2) 0.21908(15) 0.0706(19) Uani 1 1 d G U . . .
H12A H 1.111962 0.416458 0.248951 0.085 Uiso 1 1 calc R U . . .
C13A C 1.1982(2) 0.4078(2) 0.19610(17) 0.0677(18) Uani 1 1 d G U . . .
C14A C 1.2195(2) 0.3756(2) 0.15239(16) 0.0691(19) Uani 1 1 d G U . . .
H14A H 1.268501 0.384691 0.136685 0.083 Uiso 1 1 calc R U . . .
C15A C 1.1691(2) 0.3302(2) 0.13166(13) 0.0616(17) Uani 1 1 d G U . . .
H15A H 1.183609 0.308287 0.101785 0.074 Uiso 1 1 calc R U . . .
N16A N 0.9606(2) 0.31737(16) 0.40829(13) 0.0485(11) Uani 1 1 d G U . . .
C17A C 0.9816(2) 0.3516(2) 0.36562(10) 0.0571(16) Uani 1 1 d G U . . .
H17A H 0.957738 0.342489 0.333174 0.069 Uiso 1 1 calc R U . . .
C18A C 1.0375(3) 0.3993(2) 0.37041(13) 0.0663(18) Uani 1 1 d G U . . .
H18A H 1.051849 0.422707 0.341241 0.080 Uiso 1 1 calc R U . . .
C19A C 1.0724(3) 0.41267(19) 0.41787(16) 0.0636(17) Uani 1 1 d G U . . .
C20A C 1.0513(3) 0.3784(2) 0.46055(12) 0.0696(19) Uani 1 1 d G U . . .
H20A H 1.075178 0.387553 0.492991 0.083 Uiso 1 1 calc R U . . .
C21A C 0.9954(3) 0.33075(19) 0.45576(11) 0.0605(17) Uani 1 1 d G U . . .
H21A H 0.981067 0.307335 0.484926 0.073 Uiso 1 1 calc R U . . .
Si1C Si 0.6063(5) 0.4837(4) 0.3870(4) 0.089(2) Uani 0.5 1 d D U P F -1
C2C C 0.6398(18) 0.5386(13) 0.3370(10) 0.205(12) Uani 0.5 1 d D U P F -1
H2C1 H 0.642703 0.516456 0.304335 0.307 Uiso 0.5 1 calc R U P F -1
H2C2 H 0.601849 0.573180 0.333622 0.307 Uiso 0.5 1 calc R U P F -1
H2C3 H 0.692491 0.554972 0.346696 0.307 Uiso 0.5 1 calc R U P F -1
C3C C 0.604(2) 0.5327(14) 0.4447(9) 0.165(13) Uani 0.5 1 d D U P F -1
H3C1 H 0.587069 0.507533 0.473666 0.248 Uiso 0.5 1 calc R U P F -1
H3C2 H 0.657785 0.549265 0.452183 0.248 Uiso 0.5 1 calc R U P F -1
H3C3 H 0.567142 0.567473 0.439109 0.248 Uiso 0.5 1 calc R U P F -1
Si4C Si 0.4665(3) 0.2414(9) 0.42273(16) 0.105(3) Uani 0.5 1 d D U P F -1
C5C C 0.5452(9) 0.2223(10) 0.4706(6) 0.117(8) Uani 0.5 1 d D U P F -1
H5CA H 0.585529 0.255444 0.471150 0.175 Uiso 0.5 1 calc R U P F -1
H5CB H 0.521921 0.218825 0.504352 0.175 Uiso 0.5 1 calc R U P F -1
H5CC H 0.570154 0.182541 0.461593 0.175 Uiso 0.5 1 calc R U P F -1
C6C C 0.3897(11) 0.1795(12) 0.4209(10) 0.126(8) Uani 0.5 1 d D U P F -1
H6CA H 0.348261 0.190238 0.395374 0.189 Uiso 0.5 1 calc R U P F -1
H6CB H 0.414231 0.139656 0.411815 0.189 Uiso 0.5 1 calc R U P F -1
H6CC H 0.365998 0.175941 0.454573 0.189 Uiso 0.5 1 calc R U P F -1
C7C C 0.5276(16) 0.4334(12) 0.4165(13) 0.167(7) Uani 0.5 1 d D U P F -1
H7C1 H 0.517672 0.462665 0.444928 0.200 Uiso 0.5 1 calc R U P F -1
H7C2 H 0.485530 0.444506 0.390860 0.200 Uiso 0.5 1 calc R U P F -1
C8C C 0.4802(14) 0.3792(9) 0.4397(9) 0.132(6) Uani 0.5 1 d D U P F -1
H8C1 H 0.522887 0.362582 0.462605 0.159 Uiso 0.5 1 calc R U P F -1
H8C2 H 0.447030 0.404347 0.462719 0.159 Uiso 0.5 1 calc R U P F -1
C9C C 0.4281(12) 0.3211(8) 0.4374(10) 0.118(6) Uani 0.5 1 d D U P F -1
H9C1 H 0.385072 0.329810 0.411841 0.142 Uiso 0.5 1 calc R U P F -1
H9C2 H 0.402460 0.318075 0.470896 0.142 Uiso 0.5 1 calc R U P F -1
N10C N 0.7976(10) 0.3243(7) 0.3954(6) 0.055(5) Uani 0.5 1 d G U P F -1
C11C C 0.7632(10) 0.3452(7) 0.4400(5) 0.050(4) Uani 0.5 1 d G U P F -1
H11C H 0.777031 0.326132 0.471798 0.060 Uiso 0.5 1 calc R U P F -1
C12C C 0.7085(9) 0.3939(7) 0.4381(5) 0.063(5) Uani 0.5 1 d G U P F -1
H12C H 0.684989 0.408173 0.468587 0.076 Uiso 0.5 1 calc R U P F -1
C13C C 0.6883(8) 0.4218(6) 0.3916(6) 0.066(4) Uani 0.5 1 d DG U P F -1
C14C C 0.7227(10) 0.4009(7) 0.3470(5) 0.076(5) Uani 0.5 1 d G U P F -1
H14C H 0.708831 0.419985 0.315262 0.091 Uiso 0.5 1 calc R U P F -1
C15C C 0.7774(11) 0.3522(7) 0.3489(5) 0.070(6) Uani 0.5 1 d G U P F -1
H15C H 0.800874 0.337944 0.318472 0.083 Uiso 0.5 1 calc R U P F -1
N16C N 0.5743(3) 0.2513(8) 0.25887(16) 0.059(2) Uani 0.5 1 d G U P F -1
C17C C 0.6242(3) 0.2381(7) 0.3007(2) 0.057(4) Uani 0.5 1 d G U P F -1
H17C H 0.679220 0.230574 0.295938 0.069 Uiso 0.5 1 calc R U P F -1
C18C C 0.5935(4) 0.2360(7) 0.3494(2) 0.067(4) Uani 0.5 1 d G U P F -1
H18C H 0.627616 0.226990 0.378028 0.080 Uiso 0.5 1 calc R U P F -1
C19C C 0.5130(4) 0.2470(10) 0.35640(19) 0.078(3) Uani 0.5 1 d DG U P F -1
C20C C 0.4631(3) 0.2602(9) 0.3146(3) 0.068(4) Uani 0.5 1 d G U P F -1
H20C H 0.408107 0.267714 0.319329 0.082 Uiso 0.5 1 calc R U P F -1
C21C C 0.4938(3) 0.2623(8) 0.2658(2) 0.057(4) Uani 0.5 1 d G U P F -1
H21C H 0.459709 0.271298 0.237239 0.068 Uiso 0.5 1 calc R U P F -1
Si1E Si 0.7861(6) 0.0378(4) 0.0158(4) 0.105(3) Uani 0.5 1 d D U P F -1
C2E C 0.8419(14) -0.0078(13) -0.0312(9) 0.134(9) Uani 0.5 1 d D U P F -1
H2EA H 0.879412 -0.035629 -0.013195 0.201 Uiso 0.5 1 calc R U P F -1
H2EB H 0.804591 -0.032612 -0.052216 0.201 Uiso 0.5 1 calc R U P F -1
H2EC H 0.871221 0.020777 -0.053104 0.201 Uiso 0.5 1 calc R U P F -1
C3E C 0.759(3) -0.0220(14) 0.0643(11) 0.206(13) Uani 0.5 1 d D U P F -1
H3EA H 0.729125 -0.002189 0.091407 0.309 Uiso 0.5 1 calc R U P F -1
H3EB H 0.726967 -0.054803 0.047969 0.309 Uiso 0.5 1 calc R U P F -1
H3EC H 0.808131 -0.040535 0.079151 0.309 Uiso 0.5 1 calc R U P F -1
Si4E Si 0.7144(4) 0.2571(8) -0.05818(15) 0.120(3) Uani 0.5 1 d D U P F -1
C5E C 0.8205(7) 0.2776(13) -0.0630(8) 0.157(10) Uani 0.5 1 d D U P F -1
H5EA H 0.853188 0.245808 -0.045575 0.235 Uiso 0.5 1 calc R U P F -1
H5EB H 0.834485 0.279637 -0.099057 0.235 Uiso 0.5 1 calc R U P F -1
H5EC H 0.830191 0.318353 -0.046917 0.235 Uiso 0.5 1 calc R U P F -1
C6E C 0.6485(14) 0.3147(12) -0.0901(9) 0.141(9) Uani 0.5 1 d D U P F -1
H6EA H 0.592954 0.301863 -0.086539 0.211 Uiso 0.5 1 calc R U P F -1
H6EB H 0.656673 0.355724 -0.074228 0.211 Uiso 0.5 1 calc R U P F -1
H6EC H 0.660967 0.317007 -0.126368 0.211 Uiso 0.5 1 calc R U P F -1
C7E C 0.7158(11) 0.0899(9) -0.0193(7) 0.122(6) Uani 0.5 1 d D U P F -1
H7EA H 0.670158 0.064770 -0.032269 0.146 Uiso 0.5 1 calc R U P F -1
H7EB H 0.694986 0.121112 0.004905 0.146 Uiso 0.5 1 calc R U P F -1
C8E C 0.7518(15) 0.1237(11) -0.0633(9) 0.147(7) Uani 0.5 1 d D U P F -1
H8EA H 0.804794 0.139563 -0.052007 0.177 Uiso 0.5 1 calc R U P F -1
H8EB H 0.760429 0.093134 -0.090978 0.177 Uiso 0.5 1 calc R U P F -1
C9E C 0.7048(17) 0.1775(8) -0.0853(10) 0.136(7) Uani 0.5 1 d D U P F -1
H9EA H 0.647856 0.165870 -0.083919 0.164 Uiso 0.5 1 calc R U P F -1
H9EB H 0.717752 0.180478 -0.121864 0.164 Uiso 0.5 1 calc R U P F -1
N10E N 0.9600(12) 0.1864(9) 0.0895(6) 0.053(4) Uani 0.5 1 d G U P F -1
C11E C 0.9008(12) 0.1595(8) 0.1184(5) 0.047(4) Uani 0.5 1 d G U P F -1
H11E H 0.894490 0.172030 0.152867 0.057 Uiso 0.5 1 calc R U P F -1
C12E C 0.8509(10) 0.1144(8) 0.0968(6) 0.065(5) Uani 0.5 1 d G U P F -1
H12E H 0.810427 0.096007 0.116572 0.078 Uiso 0.5 1 calc R U P F -1
C13E C 0.8602(10) 0.0961(7) 0.0464(6) 0.073(5) Uani 0.5 1 d DG U P F -1
C14E C 0.9194(12) 0.1230(9) 0.0175(5) 0.091(7) Uani 0.5 1 d G U P F -1
H14E H 0.925689 0.110544 -0.016955 0.109 Uiso 0.5 1 calc R U P F -1
C15E C 0.9693(11) 0.1682(10) 0.0391(6) 0.088(7) Uani 0.5 1 d G U P F -1
H15E H 1.009753 0.186567 0.019339 0.106 Uiso 0.5 1 calc R U P F -1
N16E N 0.6498(4) 0.2525(10) 0.11496(17) 0.065(2) Uani 0.5 1 d G U P F -1
C17E C 0.7282(3) 0.2407(10) 0.1020(2) 0.058(4) Uani 0.5 1 d G U P F -1
H17E H 0.767590 0.233856 0.128092 0.069 Uiso 0.5 1 calc R U P F -1
C18E C 0.7488(4) 0.2391(10) 0.0510(3) 0.071(5) Uani 0.5 1 d G U P F -1
H18E H 0.802287 0.231063 0.042156 0.085 Uiso 0.5 1 calc R U P F -1
C19E C 0.6911(5) 0.2492(11) 0.01286(17) 0.085(3) Uani 0.5 1 d DG U P F -1
C20E C 0.6128(5) 0.2609(9) 0.0258(2) 0.077(5) Uani 0.5 1 d G U P F -1
H20E H 0.573329 0.267809 -0.000270 0.092 Uiso 0.5 1 calc R U P F -1
C21E C 0.5922(3) 0.2626(9) 0.0768(3) 0.074(5) Uani 0.5 1 d G U P F -1
H21E H 0.538631 0.270602 0.085665 0.089 Uiso 0.5 1 calc R U P F -1
Si1G Si 0.8127(7) 0.4871(5) 0.0232(5) 0.117(3) Uani 0.5 1 d D U P F -1
C2G C 0.746(2) 0.4483(13) -0.0243(12) 0.208(13) Uani 0.5 1 d D U P F -1
H2GA H 0.705161 0.424429 -0.006528 0.312 Uiso 0.5 1 calc R U P F -1
H2GB H 0.719823 0.479984 -0.046086 0.312 Uiso 0.5 1 calc R U P F -1
H2GC H 0.776779 0.420049 -0.045475 0.312 Uiso 0.5 1 calc R U P F -1
C3G C 0.8863(15) 0.5305(14) -0.0143(10) 0.157(11) Uani 0.5 1 d D U P F -1
H3GA H 0.923642 0.552160 0.008933 0.235 Uiso 0.5 1 calc R U P F -1
H3GB H 0.915580 0.501196 -0.035621 0.235 Uiso 0.5 1 calc R U P F -1
H3GC H 0.858623 0.561132 -0.036233 0.235 Uiso 0.5 1 calc R U P F -1
Si4G Si 0.6162(8) 0.5623(5) 0.1748(4) 0.119(3) Uani 0.5 1 d D U P F -1
C5G C 0.576(2) 0.5955(17) 0.2344(8) 0.204(13) Uani 0.5 1 d D U P F -1
H5GA H 0.533752 0.568334 0.246774 0.305 Uiso 0.5 1 calc R U P F -1
H5GB H 0.618871 0.598413 0.260444 0.305 Uiso 0.5 1 calc R U P F -1
H5GC H 0.554415 0.637233 0.227437 0.305 Uiso 0.5 1 calc R U P F -1
C6G C 0.5295(15) 0.5761(16) 0.1304(10) 0.186(12) Uani 0.5 1 d D U P F -1
H6GA H 0.480015 0.567891 0.148289 0.279 Uiso 0.5 1 calc R U P F -1
H6GB H 0.529966 0.619508 0.118660 0.279 Uiso 0.5 1 calc R U P F -1
H6GC H 0.532876 0.547985 0.101004 0.279 Uiso 0.5 1 calc R U P F -1
C7G C 0.7246(15) 0.5021(17) 0.0636(13) 0.155(8) Uani 0.5 1 d D U P F -1
H7GA H 0.678229 0.517090 0.042901 0.186 Uiso 0.5 1 calc R U P F -1
H7GB H 0.709300 0.464412 0.082904 0.186 Uiso 0.5 1 calc R U P F -1
C8G C 0.7572(17) 0.5523(15) 0.0983(13) 0.184(8) Uani 0.5 1 d D U P F -1
H8GA H 0.783426 0.584715 0.077681 0.221 Uiso 0.5 1 calc R U P F -1
H8GB H 0.797779 0.534048 0.121994 0.221 Uiso 0.5 1 calc R U P F -1
C9G C 0.6924(16) 0.5818(14) 0.1286(11) 0.164(7) Uani 0.5 1 d D U P F -1
H9GA H 0.660444 0.603124 0.101487 0.196 Uiso 0.5 1 calc R U P F -1
H9GB H 0.721663 0.615907 0.146463 0.196 Uiso 0.5 1 calc R U P F -1
N10G N 0.9544(11) 0.3210(7) 0.0995(5) 0.041(4) Uani 0.5 1 d G U P F -1
C11G C 0.8973(12) 0.3526(8) 0.1270(5) 0.061(5) Uani 0.5 1 d G U P F -1
H11G H 0.885967 0.339812 0.160761 0.073 Uiso 0.5 1 calc R U P F -1
C12G C 0.8568(10) 0.4029(8) 0.1050(6) 0.072(5) Uani 0.5 1 d G U P F -1
H12G H 0.817767 0.424494 0.123829 0.087 Uiso 0.5 1 calc R U P F -1
C13G C 0.8734(10) 0.4216(6) 0.0556(6) 0.074(5) Uani 0.5 1 d DG U P F -1
C14G C 0.9305(10) 0.3900(7) 0.0281(5) 0.058(4) Uani 0.5 1 d G U P F -1
H14G H 0.941807 0.402796 -0.005665 0.069 Uiso 0.5 1 calc R U P F -1
C15G C 0.9710(9) 0.3397(7) 0.0501(5) 0.042(3) Uani 0.5 1 d G U P F -1
H15G H 1.010009 0.318114 0.031267 0.051 Uiso 0.5 1 calc R U P F -1
N16G N 0.6090(11) 0.3443(6) 0.1876(8) 0.060(5) Uani 0.5 1 d G U P F -1
C17G C 0.5413(9) 0.3800(9) 0.1775(8) 0.075(6) Uani 0.5 1 d G U P F -1
H17G H 0.491807 0.360114 0.170139 0.090 Uiso 0.5 1 calc R U P F -1
C18G C 0.5461(12) 0.4448(9) 0.1783(8) 0.090(6) Uani 0.5 1 d G U P F -1
H18G H 0.499787 0.469247 0.171373 0.108 Uiso 0.5 1 calc R U P F -1
C19G C 0.6185(15) 0.4740(6) 0.1891(9) 0.086(6) Uani 0.5 1 d DG U P F -1
C20G C 0.6862(12) 0.4383(8) 0.1992(8) 0.058(5) Uani 0.5 1 d G U P F -1
H20G H 0.735699 0.458156 0.206613 0.070 Uiso 0.5 1 calc R U P F -1
C21G C 0.6815(10) 0.3734(8) 0.1985(8) 0.043(4) Uani 0.5 1 d G U P F -1
H21G H 0.727721 0.349022 0.205379 0.051 Uiso 0.5 1 calc R U P F -1
Si1I Si 0.5817(5) 0.0442(4) 0.3930(3) 0.088(2) Uani 0.5 1 d D U P F -1
C2I C 0.4918(8) 0.0941(8) 0.3886(7) 0.100(6) Uani 0.5 1 d D U P F -1
H2I1 H 0.492469 0.118575 0.356982 0.150 Uiso 0.5 1 calc R U P F -1
H2I2 H 0.444106 0.067667 0.388435 0.150 Uiso 0.5 1 calc R U P F -1
H2I3 H 0.491129 0.122347 0.417993 0.150 Uiso 0.5 1 calc R U P F -1
C3I C 0.5771(15) -0.0003(11) 0.4525(7) 0.101(7) Uani 0.5 1 d D U P F -1
H3I1 H 0.582019 0.028259 0.481650 0.152 Uiso 0.5 1 calc R U P F -1
H3I2 H 0.526134 -0.022443 0.453645 0.152 Uiso 0.5 1 calc R U P F -1
H3I3 H 0.620818 -0.030691 0.454129 0.152 Uiso 0.5 1 calc R U P F -1
Si4I Si 0.6158(7) -0.0618(5) 0.1987(4) 0.118(3) Uani 0.5 1 d D U P F -1
C5I C 0.7146(10) -0.0967(10) 0.2035(12) 0.146(9) Uani 0.5 1 d D U P F -1
H5I1 H 0.751420 -0.067521 0.220745 0.219 Uiso 0.5 1 calc R U P F -1
H5I2 H 0.712154 -0.135531 0.223261 0.219 Uiso 0.5 1 calc R U P F -1
H5I3 H 0.733466 -0.105815 0.169229 0.219 Uiso 0.5 1 calc R U P F -1
C6I C 0.5273(12) -0.0978(11) 0.1698(12) 0.137(9) Uani 0.5 1 d D U P F -1
H6I1 H 0.482102 -0.069104 0.172215 0.206 Uiso 0.5 1 calc R U P F -1
H6I2 H 0.536761 -0.106963 0.133786 0.206 Uiso 0.5 1 calc R U P F -1
H6I3 H 0.515449 -0.136680 0.187819 0.206 Uiso 0.5 1 calc R U P F -1
C7I C 0.5744(15) 0.0050(10) 0.3302(6) 0.122(6) Uani 0.5 1 d D U P F -1
H7I1 H 0.540157 0.036027 0.312192 0.146 Uiso 0.5 1 calc R U P F -1
H7I2 H 0.628527 0.014665 0.318349 0.146 Uiso 0.5 1 calc R U P F -1
C8I C 0.557(2) -0.0502(12) 0.2963(12) 0.191(8) Uani 0.5 1 d D U P F -1
H8I1 H 0.531547 -0.082040 0.317818 0.229 Uiso 0.5 1 calc R U P F -1
H8I2 H 0.516113 -0.036427 0.270822 0.229 Uiso 0.5 1 calc R U P F -1
C9I C 0.620(2) -0.0834(16) 0.2671(6) 0.186(8) Uani 0.5 1 d D U P F -1
H9I1 H 0.612527 -0.129123 0.270425 0.223 Uiso 0.5 1 calc R U P F -1
H9I2 H 0.673095 -0.072744 0.281852 0.223 Uiso 0.5 1 calc R U P F -1
N10I N 0.7924(10) 0.1878(8) 0.4029(6) 0.046(4) Uani 0.5 1 d G U P F -1
C11I C 0.7557(11) 0.1684(9) 0.4471(5) 0.076(6) Uani 0.5 1 d G U P F -1
H11I H 0.772342 0.185046 0.479277 0.091 Uiso 0.5 1 calc R U P F -1
C12I C 0.6948(10) 0.1245(8) 0.4443(4) 0.075(5) Uani 0.5 1 d G U P F -1
H12I H 0.669788 0.111142 0.474523 0.090 Uiso 0.5 1 calc R U P F -1
C13I C 0.6705(7) 0.1000(6) 0.3972(6) 0.062(4) Uani 0.5 1 d DG U P F -1
C14I C 0.7071(8) 0.1195(6) 0.3530(4) 0.055(4) Uani 0.5 1 d G U P F -1
H14I H 0.690545 0.102852 0.320809 0.067 Uiso 0.5 1 calc R U P F -1
C15I C 0.7681(9) 0.1634(7) 0.3558(5) 0.045(4) Uani 0.5 1 d G U P F -1
H15I H 0.793099 0.176756 0.325562 0.054 Uiso 0.5 1 calc R U P F -1
N16I N 0.6230(12) 0.1564(6) 0.1882(8) 0.058(5) Uani 0.5 1 d G U P F -1
C17I C 0.5563(10) 0.1271(8) 0.1668(7) 0.056(4) Uani 0.5 1 d G U P F -1
H17I H 0.513542 0.151330 0.152931 0.067 Uiso 0.5 1 calc R U P F -1
C18I C 0.5521(13) 0.0622(8) 0.1656(8) 0.076(5) Uani 0.5 1 d G U P F -1
H18I H 0.506526 0.042173 0.150909 0.091 Uiso 0.5 1 calc R U P F -1
C19I C 0.6146(17) 0.0267(6) 0.1858(9) 0.086(6) Uani 0.5 1 d DG U P F -1
C20I C 0.6813(14) 0.0561(10) 0.2072(9) 0.081(7) Uani 0.5 1 d G U P F -1
H20I H 0.724076 0.031829 0.221013 0.097 Uiso 0.5 1 calc R U P F -1
C21I C 0.6855(11) 0.1209(10) 0.2084(8) 0.069(7) Uani 0.5 1 d G U P F -1
H21I H 0.731093 0.140986 0.223035 0.083 Uiso 0.5 1 calc R U P F -1

loop_
_atom_site_aniso_label
_atom_site_aniso_U_11
_atom_site_aniso_U_22
_atom_site_aniso_U_33
_atom_site_aniso_U_23
_atom_site_aniso_U_13
_atom_site_aniso_U_12
Pd1 0.0463(4) 0.0649(5) 0.0437(3) 0.000 -0.0012(3) 0.000
Pd2 0.0423(4) 0.0717(5) 0.0457(4) 0.000 0.0056(3) 0.000
Pd3 0.0489(4) 0.0816(6) 0.0521(4) 0.000 -0.0015(3) 0.000
N4 0.055(4) 0.055(4) 0.048(4) 0.000 0.006(3) 0.000
O5 0.113(6) 0.082(5) 0.089(5) 0.000 0.074(5) 0.000
O6 0.150(8) 0.080(5) 0.035(3) 0.000 0.001(4) 0.000
O7 0.068(5) 0.099(7) 0.193(10) 0.000 -0.053(6) 0.000
N8 0.090(5) 0.097(6) 0.072(4) 0.008(4) -0.003(4) 0.022(5)
O9 0.206(10) 0.088(6) 0.198(9) 0.003(6) -0.015(8) -0.008(6)
O10 0.115(7) 0.138(8) 0.336(14) 0.028(9) -0.089(8) -0.013(6)
O11 0.094(5) 0.202(9) 0.089(4) 0.009(5) 0.004(4) 0.032(5)
N12 0.068(9) 0.169(13) 0.078(9) 0.000 0.006(8) 0.000
O13 0.186(18) 0.34(2) 0.24(2) 0.000 -0.063(17) 0.000
O14 0.064(7) 0.110(10) 0.095(9) 0.000 -0.020(6) 0.000
O15 0.037(6) 0.195(14) 0.116(10) 0.000 -0.024(6) 0.000
N21 0.123(11) 0.130(11) 0.127(10) -0.003(10) 0.006(10) 0.013(10)
O22 0.108(12) 0.127(13) 0.131(13) 0.022(11) -0.021(11) 0.033(11)
O23 0.124(14) 0.141(14) 0.125(13) 0.011(12) 0.008(13) 0.004(13)
O24 0.161(16) 0.168(16) 0.177(15) 0.013(14) 0.019(14) -0.022(14)
N21A 0.190(16) 0.157(14) 0.190(16) 0.000 0.038(13) 0.000
O22A 0.19(2) 0.179(17) 0.198(19) 0.000 0.025(17) 0.000
O23A 0.18(2) 0.17(2) 0.21(2) 0.000 0.013(19) 0.000
O24A 0.212(19) 0.152(16) 0.208(19) 0.000 0.060(16) 0.000
N25 0.126(11) 0.137(11) 0.133(10) -0.010(10) 0.009(10) 0.012(10)
O26 0.128(14) 0.146(14) 0.142(14) 0.035(13) 0.014(12) 0.019(12)
O27 0.122(14) 0.145(14) 0.123(13) 0.010(12) 0.002(13) 0.009(13)
O28 0.138(13) 0.164(13) 0.145(12) 0.011(12) 0.002(12) 0.003(12)
N25A 0.186(17) 0.156(15) 0.195(16) 0.000 0.029(13) 0.000
O26A 0.18(2) 0.12(2) 0.20(2) 0.000 0.05(2) 0.000
O27A 0.21(3) 0.18(2) 0.22(3) 0.000 0.03(2) 0.000
O28A 0.19(2) 0.152(17) 0.199(19) 0.000 0.057(17) 0.000
N16 0.125(11) 0.131(11) 0.136(10) -0.001(10) 0.006(10) 0.016(10)
O17 0.139(16) 0.165(16) 0.178(16) 0.003(15) -0.011(14) -0.012(15)
O18 0.134(14) 0.138(14) 0.115(12) 0.005(12) 0.005(12) -0.004(12)
O19 0.110(13) 0.134(13) 0.123(12) -0.022(12) 0.013(11) 0.022(11)
Si1A 0.0851(16) 0.112(2) 0.0832(15) -0.0298(14) 0.0167(12) -0.0434(15)
C2A 0.160(10) 0.148(10) 0.111(8) -0.014(7) 0.039(7) -0.072(9)
C3A 0.079(6) 0.191(12) 0.118(8) -0.038(8) -0.001(6) -0.023(7)
Si4A 0.1084(18) 0.0731(15) 0.0687(13) -0.0141(11) 0.0003(12) -0.0295(14)
C5A 0.115(8) 0.149(10) 0.133(9) 0.013(8) -0.031(7) -0.035(8)
C6A 0.186(11) 0.107(8) 0.088(6) -0.038(6) 0.025(7) -0.054(8)
C7A 0.114(6) 0.078(5) 0.087(5) -0.024(4) 0.022(5) -0.037(5)
C8A 0.093(5) 0.077(5) 0.080(5) -0.018(4) 0.007(4) -0.022(4)
C9A 0.108(6) 0.070(5) 0.078(5) -0.017(4) 0.017(4) -0.027(4)
N10A 0.040(2) 0.063(3) 0.050(3) 0.001(2) -0.001(2) 0.001(2)
C11A 0.049(3) 0.082(5) 0.060(4) -0.014(3) 0.006(3) -0.007(3)
C12A 0.053(4) 0.093(5) 0.066(4) -0.025(4) 0.006(3) -0.011(4)
C13A 0.060(4) 0.076(4) 0.067(4) -0.015(3) 0.004(3) -0.014(3)
C14A 0.061(4) 0.087(5) 0.059(4) -0.008(4) 0.009(3) -0.013(4)
C15A 0.051(3) 0.081(5) 0.053(3) -0.012(3) 0.003(3) -0.004(3)
N16A 0.044(3) 0.051(3) 0.050(3) -0.001(2) 0.000(2) 0.006(2)
C17A 0.050(3) 0.071(4) 0.050(3) 0.001(3) -0.002(3) -0.001(3)
C18A 0.073(4) 0.071(4) 0.055(3) 0.006(3) -0.004(3) -0.011(4)
C19A 0.075(4) 0.057(4) 0.059(4) -0.009(3) 0.004(3) -0.008(3)
C20A 0.090(5) 0.071(4) 0.047(3) -0.008(3) 0.004(3) -0.014(4)
C21A 0.074(4) 0.065(4) 0.043(3) -0.006(3) 0.010(3) -0.011(3)
Si1C 0.079(5) 0.098(5) 0.091(4) -0.006(4) -0.011(3) 0.047(4)
C2C 0.18(2) 0.17(2) 0.27(3) 0.04(2) -0.04(2) 0.085(18)
C3C 0.17(2) 0.17(2) 0.16(2) -0.030(19) -0.029(18) 0.053(19)
Si4C 0.066(2) 0.183(9) 0.067(2) -0.001(5) 0.0199(17) 0.005(6)
C5C 0.106(12) 0.17(2) 0.078(10) 0.018(10) 0.009(9) 0.031(12)
C6C 0.065(12) 0.19(2) 0.126(17) 0.009(15) 0.036(11) -0.020(13)
C7C 0.167(12) 0.170(12) 0.165(12) 0.003(11) 0.013(11) 0.017(11)
C8C 0.122(11) 0.158(12) 0.118(11) -0.023(10) 0.033(10) 0.012(10)
C9C 0.091(11) 0.166(12) 0.098(10) -0.011(10) 0.015(9) 0.016(10)
N10C 0.044(7) 0.069(9) 0.052(9) 0.006(7) 0.006(6) 0.010(7)
C11C 0.046(7) 0.079(9) 0.024(5) 0.001(6) 0.006(5) 0.010(7)
C12C 0.066(8) 0.083(9) 0.041(6) -0.009(6) 0.017(6) 0.015(8)
C13C 0.070(8) 0.069(8) 0.059(7) 0.000(7) -0.001(6) 0.021(7)
C14C 0.073(9) 0.088(11) 0.068(9) -0.005(8) 0.012(7) 0.014(8)
C15C 0.058(9) 0.081(10) 0.069(10) 0.010(8) -0.012(7) 0.008(8)
N16C 0.044(4) 0.079(5) 0.054(4) 0.003(12) -0.001(3) -0.010(12)
C17C 0.044(5) 0.075(11) 0.053(5) -0.018(6) -0.002(4) -0.011(6)
C18C 0.049(5) 0.089(12) 0.063(6) -0.002(6) 0.007(5) 0.006(6)
C19C 0.046(5) 0.122(8) 0.065(5) 0.000(10) 0.010(4) -0.001(10)
C20C 0.037(5) 0.092(11) 0.077(6) 0.008(7) 0.020(4) 0.004(7)
C21C 0.038(5) 0.073(12) 0.060(5) 0.004(6) 0.011(4) -0.015(6)
Si1E 0.121(6) 0.103(6) 0.092(5) -0.042(4) 0.010(4) -0.055(5)
C2E 0.138(17) 0.140(19) 0.123(16) -0.073(15) -0.003(14) -0.032(15)
C3E 0.27(3) 0.18(2) 0.17(2) -0.01(2) -0.02(2) -0.14(2)
Si4E 0.146(4) 0.166(7) 0.0481(18) 0.005(6) 0.006(2) -0.026(8)
C5E 0.165(17) 0.22(3) 0.090(12) 0.008(14) 0.019(12) -0.045(16)
C6E 0.169(19) 0.165(19) 0.088(13) 0.051(13) -0.011(14) 0.014(17)
C7E 0.122(11) 0.125(11) 0.117(10) -0.040(9) 0.005(9) -0.035(10)
C8E 0.152(12) 0.165(12) 0.125(11) -0.028(11) -0.002(10) -0.024(11)
C9E 0.139(12) 0.163(12) 0.106(11) -0.015(10) -0.015(10) -0.024(11)
N10E 0.051(7) 0.076(8) 0.031(6) 0.005(6) 0.006(5) -0.017(6)
C11E 0.054(8) 0.066(9) 0.023(5) 0.007(6) 0.019(5) -0.017(7)
C12E 0.071(9) 0.064(9) 0.060(8) -0.006(7) 0.015(7) -0.030(8)
C13E 0.074(8) 0.080(9) 0.067(8) -0.021(7) 0.000(7) -0.029(8)
C14E 0.095(11) 0.105(12) 0.074(10) -0.016(9) 0.006(9) -0.017(9)
C15E 0.093(11) 0.106(12) 0.066(11) -0.010(9) 0.002(9) -0.007(9)
N16E 0.061(5) 0.080(6) 0.055(4) 0.004(11) -0.009(4) -0.010(11)
C17E 0.055(5) 0.064(11) 0.054(5) -0.001(6) -0.001(4) -0.010(7)
C18E 0.075(6) 0.076(12) 0.062(6) -0.002(7) 0.006(5) 0.009(7)
C19E 0.089(7) 0.113(8) 0.052(5) 0.001(11) 0.001(5) -0.002(11)
C20E 0.084(7) 0.091(12) 0.054(5) 0.008(7) -0.010(5) -0.001(8)
C21E 0.069(6) 0.090(13) 0.062(6) 0.008(7) -0.008(5) -0.009(7)
Si1G 0.126(7) 0.117(7) 0.107(5) 0.026(5) -0.002(5) 0.051(5)
C2G 0.22(2) 0.20(2) 0.19(2) 0.05(2) -0.09(2) 0.05(2)
C3G 0.22(2) 0.116(18) 0.138(19) 0.045(15) -0.002(18) 0.003(18)
Si4G 0.151(7) 0.074(4) 0.131(7) 0.019(5) 0.014(6) 0.018(4)
C5G 0.26(3) 0.15(2) 0.20(2) -0.02(2) -0.03(2) 0.03(2)
C6G 0.21(2) 0.13(2) 0.22(2) 0.031(19) 0.05(2) 0.038(19)
C7G 0.155(13) 0.152(13) 0.157(12) 0.026(11) 0.002(11) 0.012(11)
C8G 0.201(13) 0.166(13) 0.187(13) 0.004(12) 0.018(12) 0.018(12)
C9G 0.173(12) 0.139(12) 0.180(12) 0.018(11) 0.034(11) 0.009(11)
N10G 0.041(7) 0.046(6) 0.036(7) -0.003(5) -0.002(5) -0.002(5)
C11G 0.058(9) 0.065(9) 0.059(9) -0.005(8) 0.006(7) 0.014(7)
C12G 0.078(9) 0.072(10) 0.067(9) -0.002(8) 0.011(8) 0.006(8)
C13G 0.085(9) 0.073(9) 0.064(8) 0.004(7) 0.004(7) 0.021(8)
C14G 0.075(8) 0.068(8) 0.030(5) 0.015(6) 0.000(6) 0.013(7)
C15G 0.044(6) 0.064(7) 0.020(5) 0.000(5) 0.013(4) 0.015(6)
N16G 0.040(8) 0.084(10) 0.055(8) 0.001(8) -0.004(6) 0.005(6)
C17G 0.061(10) 0.099(11) 0.065(9) 0.001(8) 0.010(8) 0.015(8)
C18G 0.084(10) 0.101(11) 0.084(10) 0.005(9) -0.005(9) 0.015(9)
C19G 0.086(10) 0.081(10) 0.092(9) 0.005(9) 0.005(9) -0.001(9)
C20G 0.049(8) 0.069(9) 0.057(8) -0.003(7) -0.002(7) -0.004(7)
C21G 0.029(6) 0.065(8) 0.033(6) -0.009(6) -0.014(5) 0.001(6)
Si1I 0.077(4) 0.111(6) 0.077(4) 0.016(4) 0.002(3) -0.030(4)
C2I 0.081(11) 0.138(15) 0.079(10) 0.028(11) -0.026(9) -0.033(11)
C3I 0.108(15) 0.097(14) 0.099(13) 0.031(11) 0.004(11) -0.048(12)
Si4I 0.136(6) 0.091(5) 0.128(7) -0.027(6) -0.005(6) -0.014(4)
C5I 0.133(17) 0.081(13) 0.22(2) 0.018(15) -0.011(16) 0.012(13)
C6I 0.131(17) 0.087(14) 0.19(2) -0.003(15) -0.012(16) -0.037(13)
C7I 0.119(10) 0.141(11) 0.104(10) 0.010(9) -0.018(9) -0.064(9)
C8I 0.192(13) 0.188(13) 0.192(13) 0.018(12) -0.002(12) -0.026(12)
C9I 0.201(13) 0.166(13) 0.189(13) -0.006(12) -0.005(12) -0.011(12)
N10I 0.044(6) 0.064(7) 0.030(5) -0.011(5) 0.007(5) -0.001(6)
C11I 0.073(10) 0.092(11) 0.062(9) -0.003(8) 0.011(8) -0.006(9)
C12I 0.070(9) 0.098(11) 0.057(8) 0.003(8) 0.000(7) -0.016(9)
C13I 0.050(7) 0.082(9) 0.053(7) 0.006(7) -0.006(6) -0.022(7)
C14I 0.063(8) 0.068(8) 0.035(6) -0.011(6) -0.007(5) -0.025(7)
C15I 0.052(7) 0.067(8) 0.017(5) -0.009(5) 0.013(5) -0.021(7)
N16I 0.040(8) 0.084(10) 0.049(8) -0.008(7) 0.005(6) -0.011(6)
C17I 0.036(7) 0.067(8) 0.065(9) 0.004(7) 0.001(7) -0.005(6)
C18I 0.068(9) 0.081(10) 0.078(10) -0.003(8) 0.005(7) -0.028(8)
C19I 0.081(10) 0.086(10) 0.089(9) -0.012(8) 0.007(8) -0.010(9)
C20I 0.074(11) 0.091(11) 0.078(11) -0.005(9) 0.019(8) 0.003(9)
C21I 0.069(10) 0.089(11) 0.049(10) -0.001(8) 0.004(7) 0.002(9)

loop_
_atom_type_symbol
_atom_type_description
_atom_type_scat_dispersion_real
_atom_type_scat_dispersion_imag
_atom_type_scat_source
C C 0.0033 0.0016 'International Tables Vol C Tables 4.2.6.8 and 6.1.1.4'
H H 0.0000 0.0000 'International Tables Vol C Tables 4.2.6.8 and 6.1.1.4'
N N 0.0061 0.0033 'International Tables Vol C Tables 4.2.6.8 and 6.1.1.4'
O O 0.0106 0.0060 'International Tables Vol C Tables 4.2.6.8 and 6.1.1.4'
Si Si 0.0817 0.0704 'International Tables Vol C Tables 4.2.6.8 and 6.1.1.4'
Pd Pd -0.9988 1.0072 'International Tables Vol C Tables 4.2.6.8 and 6.1.1.4'

loop_
_geom_angle_atom_site_label_1
_geom_angle_atom_site_label_2
_geom_angle_atom_site_label_3
_geom_angle
_geom_angle_site_symmetry_1
_geom_angle_site_symmetry_3
_geom_angle_publ_flag
N10E Pd1 N10A 174.3(5) . . ?
N10E Pd1 N10A 90.7(7) . 4_565 ?
N10A Pd1 N10A 91.4(2) . 4_565 ?
N10E Pd1 N10G 91.8(4) . . ?
N10A Pd1 N10G 86.3(6) . . ?
N10A Pd1 N10G 176.6(4) 4_565 . ?
N10I Pd2 N16A 91.1(7) . 4_565 ?
N10I Pd2 N16A 175.4(5) . . ?
N16A Pd2 N16A 91.9(2) 4_565 . ?
N10I Pd2 N10C 92.7(4) . . ?
N16A Pd2 N10C 175.7(5) 4_565 . ?
N16A Pd2 N10C 84.4(6) . . ?
N16C Pd3 N16E 176.0(5) . . ?
N16C Pd3 N16I 91.8(8) . . ?
N16E Pd3 N16I 90.7(9) . . ?
N16C Pd3 N16G 88.1(8) . . ?
N16E Pd3 N16G 89.4(9) . . ?
N16I Pd3 N16G 179.2(4) . . ?
O7 N4 O6 121.2(9) . . ?
O7 N4 O5 120.4(10) . . ?
O6 N4 O5 118.4(9) . . ?
O9 N8 O10 117.0(11) . . ?
O9 N8 O11 126.3(11) . . ?
O10 N8 O11 116.7(11) . . ?
O15 N12 O14 137.2(17) . . ?
O15 N12 O13 108.4(17) . . ?
O14 N12 O13 114.4(17) . . ?
O24 N21 O23 120(3) . . ?
O24 N21 O22 116(3) . . ?
O23 N21 O22 120(3) . . ?
O24A N21A O23A 123(3) . . ?
O24A N21A O22A 113(3) . . ?
O23A N21A O22A 123(3) . . ?
O28 N25 O27 110(3) . . ?
O28 N25 O26 111(3) . . ?
O27 N25 O26 128(3) . . ?
O28A N25A O27A 121(3) . . ?
O28A N25A O26A 120(3) . . ?
O27A N25A O26A 120(3) . . ?
O19 N16 O18 115(3) . . ?
O19 N16 O17 120(3) . . ?
O18 N16 O17 122(3) . . ?
C7A Si1A C2A 108.7(5) . . ?
C7A Si1A C3A 113.1(5) . . ?
C2A Si1A C3A 111.1(6) . . ?
C7A Si1A C13A 108.6(3) . . ?
C2A Si1A C13A 108.0(4) . . ?
C3A Si1A C13A 107.1(4) . . ?
Si1A C2A H2AA 109.5 . . ?
Si1A C2A H2AB 109.5 . . ?
H2AA C2A H2AB 109.5 . . ?
Si1A C2A H2AC 109.5 . . ?
H2AA C2A H2AC 109.5 . . ?
H2AB C2A H2AC 109.5 . . ?
Si1A C3A H3AA 109.5 . . ?
Si1A C3A H3AB 109.5 . . ?
H3AA C3A H3AB 109.5 . . ?
Si1A C3A H3AC 109.5 . . ?
H3AA C3A H3AC 109.5 . . ?
H3AB C3A H3AC 109.5 . . ?
C6A Si4A C5A 109.0(6) . . ?
C6A Si4A C9A 110.8(5) . . ?
C5A Si4A C9A 112.5(5) . . ?
C6A Si4A C19A 108.3(4) . . ?
C5A Si4A C19A 106.7(4) . . ?
C9A Si4A C19A 109.3(3) . . ?
Si4A C5A H5AA 109.5 . . ?
Si4A C5A H5AB 109.5 . . ?
H5AA C5A H5AB 109.5 . . ?
Si4A C5A H5AC 109.5 . . ?
H5AA C5A H5AC 109.5 . . ?
H5AB C5A H5AC 109.5 . . ?
Si4A C6A H6AA 109.5 . . ?
Si4A C6A H6AB 109.5 . . ?
H6AA C6A H6AB 109.5 . . ?
Si4A C6A H6AC 109.5 . . ?
H6AA C6A H6AC 109.5 . . ?
H6AB C6A H6AC 109.5 . . ?
C8A C7A Si1A 114.4(7) . . ?
C8A C7A H7AA 108.7 . . ?
Si1A C7A H7AA 108.7 . . ?
C8A C7A H7AB 108.7 . . ?
Si1A C7A H7AB 108.7 . . ?
H7AA C7A H7AB 107.6 . . ?
C9A C8A C7A 112.0(8) . . ?
C9A C8A H8AA 109.2 . . ?
C7A C8A H8AA 109.2 . . ?
C9A C8A H8AB 109.2 . . ?
C7A C8A H8AB 109.2 . . ?
H8AA C8A H8AB 107.9 . . ?
C8A C9A Si4A 114.9(7) . . ?
C8A C9A H9AA 108.5 . . ?
Si4A C9A H9AA 108.5 . . ?
C8A C9A H9AB 108.5 . . ?
Si4A C9A H9AB 108.5 . . ?
H9AA C9A H9AB 107.5 . . ?
C11A N10A C15A 120.0 . . ?
C11A N10A Pd1 120.5(2) . . ?
C15A N10A Pd1 119.5(2) . . ?
N10A C11A C12A 120.0 . . ?
N10A C11A H11A 120.0 . . ?
C12A C11A H11A 120.0 . . ?
C11A C12A C13A 120.0 . . ?
C11A C12A H12A 120.0 . . ?
C13A C12A H12A 120.0 . . ?
C12A C13A C14A 120.0 . . ?
C12A C13A Si1A 121.7(2) . . ?
C14A C13A Si1A 118.2(2) . . ?
C15A C14A C13A 120.0 . . ?
C15A C14A H14A 120.0 . . ?
C13A C14A H14A 120.0 . . ?
C14A C15A N10A 120.0 . . ?
C14A C15A H15A 120.0 . . ?
N10A C15A H15A 120.0 . . ?
C17A N16A C21A 120.0 . . ?
C17A N16A Pd2 121.24(19) . . ?
C21A N16A Pd2 118.73(19) . . ?
C18A C17A N16A 120.0 . . ?
C18A C17A H17A 120.0 . . ?
N16A C17A H17A 120.0 . . ?
C19A C18A C17A 120.0 . . ?
C19A C18A H18A 120.0 . . ?
C17A C18A H18A 120.0 . . ?
C18A C19A C20A 120.0 . . ?
C18A C19A Si4A 121.6(2) . . ?
C20A C19A Si4A 118.4(2) . . ?
C21A C20A C19A 120.0 . . ?
C21A C20A H20A 120.0 . . ?
C19A C20A H20A 120.0 . . ?
C20A C21A N16A 120.0 . . ?
C20A C21A H21A 120.0 . . ?
N16A C21A H21A 120.0 . . ?
C3C Si1C C2C 103.4(14) . . ?
C3C Si1C C7C 87.8(16) . . ?
C2C Si1C C7C 151.5(16) . . ?
C3C Si1C C13C 111.7(13) . . ?
C2C Si1C C13C 104.6(10) . . ?
C7C Si1C C13C 95.1(12) . . ?
Si1C C2C H2C1 109.5 . . ?
Si1C C2C H2C2 109.5 . . ?
H2C1 C2C H2C2 109.5 . . ?
Si1C C2C H2C3 109.5 . . ?
H2C1 C2C H2C3 109.5 . . ?
H2C2 C2C H2C3 109.5 . . ?
Si1C C3C H3C1 109.5 . . ?
Si1C C3C H3C2 109.5 . . ?
H3C1 C3C H3C2 109.5 . . ?
Si1C C3C H3C3 109.5 . . ?
H3C1 C3C H3C3 109.5 . . ?
H3C2 C3C H3C3 109.5 . . ?
C5C Si4C C6C 110.3(11) . . ?
C5C Si4C C9C 108.0(12) . . ?
C6C Si4C C9C 114.6(10) . . ?
C5C Si4C C19C 109.0(7) . . ?
C6C Si4C C19C 108.7(11) . . ?
C9C Si4C C19C 106.2(13) . . ?
Si4C C5C H5CA 109.5 . . ?
Si4C C5C H5CB 109.5 . . ?
H5CA C5C H5CB 109.5 . . ?
Si4C C5C H5CC 109.5 . . ?
H5CA C5C H5CC 109.5 . . ?
H5CB C5C H5CC 109.5 . . ?
Si4C C6C H6CA 109.5 . . ?
Si4C C6C H6CB 109.5 . . ?
H6CA C6C H6CB 109.5 . . ?
Si4C C6C H6CC 109.5 . . ?
H6CA C6C H6CC 109.5 . . ?
H6CB C6C H6CC 109.5 . . ?
C8C C7C Si1C 165(2) . . ?
C8C C7C H7C1 94.6 . . ?
Si1C C7C H7C1 94.6 . . ?
C8C C7C H7C2 94.6 . . ?
Si1C C7C H7C2 94.6 . . ?
H7C1 C7C H7C2 103.2 . . ?
C9C C8C C7C 155(3) . . ?
C9C C8C H8C1 97.8 . . ?
C7C C8C H8C1 97.8 . . ?
C9C C8C H8C2 97.8 . . ?
C7C C8C H8C2 97.8 . . ?
H8C1 C8C H8C2 103.7 . . ?
C8C C9C Si4C 123.7(17) . . ?
C8C C9C H9C1 106.4 . . ?
Si4C C9C H9C1 106.4 . . ?
C8C C9C H9C2 106.4 . . ?
Si4C C9C H9C2 106.4 . . ?
H9C1 C9C H9C2 106.5 . . ?
C11C N10C C15C 120.0 . . ?
C11C N10C Pd2 116.2(8) . . ?
C15C N10C Pd2 123.8(8) . . ?
C12C C11C N10C 120.0 . . ?
C12C C11C H11C 120.0 . . ?
N10C C11C H11C 120.0 . . ?
C11C C12C C13C 120.0 . . ?
C11C C12C H12C 120.0 . . ?
C13C C12C H12C 120.0 . . ?
C14C C13C C12C 120.0 . . ?
C14C C13C Si1C 118.9(9) . . ?
C12C C13C Si1C 120.8(9) . . ?
C15C C14C C13C 120.0 . . ?
C15C C14C H14C 120.0 . . ?
C13C C14C H14C 120.0 . . ?
C14C C15C N10C 120.0 . . ?
C14C C15C H15C 120.0 . . ?
N10C C15C H15C 120.0 . . ?
C17C N16C C21C 120.0 . . ?
C17C N16C Pd3 121.0(4) . . ?
C21C N16C Pd3 118.9(3) . . ?
N16C C17C C18C 120.0 . . ?
N16C C17C H17C 120.0 . . ?
C18C C17C H17C 120.0 . . ?
C19C C18C C17C 120.0 . . ?
C19C C18C H18C 120.0 . . ?
C17C C18C H18C 120.0 . . ?
C20C C19C C18C 120.0 . . ?
C20C C19C Si4C 118.2(4) . . ?
C18C C19C Si4C 121.8(5) . . ?
C19C C20C C21C 120.0 . . ?
C19C C20C H20C 120.0 . . ?
C21C C20C H20C 120.0 . . ?
C20C C21C N16C 120.0 . . ?
C20C C21C H21C 120.0 . . ?
N16C C21C H21C 120.0 . . ?
C2E Si1E C7E 108.5(12) . . ?
C2E Si1E C3E 103.1(14) . . ?
C7E Si1E C3E 126.1(16) . . ?
C2E Si1E C13E 106.7(10) . . ?
C7E Si1E C13E 102.3(10) . . ?
C3E Si1E C13E 109.0(14) . . ?
Si1E C2E H2EA 109.5 . . ?
Si1E C2E H2EB 109.5 . . ?
H2EA C2E H2EB 109.5 . . ?
Si1E C2E H2EC 109.5 . . ?
H2EA C2E H2EC 109.5 . . ?
H2EB C2E H2EC 109.5 . . ?
Si1E C3E H3EA 109.5 . . ?
Si1E C3E H3EB 109.5 . . ?
H3EA C3E H3EB 109.5 . . ?
Si1E C3E H3EC 109.5 . . ?
H3EA C3E H3EC 109.5 . . ?
H3EB C3E H3EC 109.5 . . ?
C6E Si4E C5E 112.3(12) . . ?
C6E Si4E C9E 113.4(13) . . ?
C5E Si4E C9E 105.6(14) . . ?
C6E Si4E C19E 111.2(11) . . ?
C5E Si4E C19E 108.1(8) . . ?
C9E Si4E C19E 105.8(13) . . ?
Si4E C5E H5EA 109.5 . . ?
Si4E C5E H5EB 109.5 . . ?
H5EA C5E H5EB 109.5 . . ?
Si4E C5E H5EC 109.5 . . ?
H5EA C5E H5EC 109.5 . . ?
H5EB C5E H5EC 109.5 . . ?
Si4E C6E H6EA 109.5 . . ?
Si4E C6E H6EB 109.5 . . ?
H6EA C6E H6EB 109.5 . . ?
Si4E C6E H6EC 109.5 . . ?
H6EA C6E H6EC 109.5 . . ?
H6EB C6E H6EC 109.5 . . ?
C8E C7E Si1E 114.0(14) . . ?
C8E C7E H7EA 108.8 . . ?
Si1E C7E H7EA 108.8 . . ?
C8E C7E H7EB 108.8 . . ?
Si1E C7E H7EB 108.8 . . ?
H7EA C7E H7EB 107.7 . . ?
C9E C8E C7E 116(2) . . ?
C9E C8E H8EA 108.2 . . ?
C7E C8E H8EA 108.2 . . ?
C9E C8E H8EB 108.2 . . ?
C7E C8E H8EB 108.2 . . ?
H8EA C8E H8EB 107.3 . . ?
C8E C9E Si4E 121.2(18) . . ?
C8E C9E H9EA 107.0 . . ?
Si4E C9E H9EA 107.0 . . ?
C8E C9E H9EB 107.0 . . ?
Si4E C9E H9EB 107.0 . . ?
H9EA C9E H9EB 106.8 . . ?
C11E N10E C15E 120.0 . . ?
C11E N10E Pd1 115.5(10) . . ?
C15E N10E Pd1 124.5(10) . . ?
N10E C11E C12E 120.0 . . ?
N10E C11E H11E 120.0 . . ?
C12E C11E H11E 120.0 . . ?
C13E C12E C11E 120.0 . . ?
C13E C12E H12E 120.0 . . ?
C11E C12E H12E 120.0 . . ?
C12E C13E C14E 120.0 . . ?
C12E C13E Si1E 119.4(10) . . ?
C14E C13E Si1E 120.4(10) . . ?
C13E C14E C15E 120.0 . . ?
C13E C14E H14E 120.0 . . ?
C15E C14E H14E 120.0 . . ?
C14E C15E N10E 120.0 . . ?
C14E C15E H15E 120.0 . . ?
N10E C15E H15E 120.0 . . ?
C17E N16E C21E 120.0 . . ?
C17E N16E Pd3 121.7(4) . . ?
C21E N16E Pd3 118.2(4) . . ?
N16E C17E C18E 120.0 . . ?
N16E C17E H17E 120.0 . . ?
C18E C17E H17E 120.0 . . ?
C19E C18E C17E 120.0 . . ?
C19E C18E H18E 120.0 . . ?
C17E C18E H18E 120.0 . . ?
C20E C19E C18E 120.0 . . ?
C20E C19E Si4E 116.1(5) . . ?
C18E C19E Si4E 123.6(5) . . ?
C21E C20E C19E 120.0 . . ?
C21E C20E H20E 120.0 . . ?
C19E C20E H20E 120.0 . . ?
C20E C21E N16E 120.0 . . ?
C20E C21E H21E 120.0 . . ?
N16E C21E H21E 120.0 . . ?
C3G Si1G C2G 105.8(13) . . ?
C3G Si1G C7G 139.9(17) . . ?
C2G Si1G C7G 88.9(17) . . ?
C3G Si1G C13G 104.4(12) . . ?
C2G Si1G C13G 106.0(12) . . ?
C7G Si1G C13G 107.1(16) . . ?
Si1G C2G H2GA 109.5 . . ?
Si1G C2G H2GB 109.5 . . ?
H2GA C2G H2GB 109.5 . . ?
Si1G C2G H2GC 109.5 . . ?
H2GA C2G H2GC 109.5 . . ?
H2GB C2G H2GC 109.5 . . ?
Si1G C3G H3GA 109.5 . . ?
Si1G C3G H3GB 109.5 . . ?
H3GA C3G H3GB 109.5 . . ?
Si1G C3G H3GC 109.5 . . ?
H3GA C3G H3GC 109.5 . . ?
H3GB C3G H3GC 109.5 . . ?
C9G Si4G C5G 138.0(18) . . ?
C9G Si4G C6G 95.8(16) . . ?
C5G Si4G C6G 99.7(13) . . ?
C9G Si4G C19G 109.9(14) . . ?
C5G Si4G C19G 102.6(14) . . ?
C6G Si4G C19G 106.7(14) . . ?
Si4G C5G H5GA 109.5 . . ?
Si4G C5G H5GB 109.5 . . ?
H5GA C5G H5GB 109.5 . . ?
Si4G C5G H5GC 109.5 . . ?
H5GA C5G H5GC 109.5 . . ?
H5GB C5G H5GC 109.5 . . ?
Si4G C6G H6GA 109.5 . . ?
Si4G C6G H6GB 109.5 . . ?
H6GA C6G H6GB 109.5 . . ?
Si4G C6G H6GC 109.5 . . ?
H6GA C6G H6GC 109.5 . . ?
H6GB C6G H6GC 109.5 . . ?
C8G C7G Si1G 100.6(15) . . ?
C8G C7G H7GA 111.7 . . ?
Si1G C7G H7GA 111.7 . . ?
C8G C7G H7GB 111.7 . . ?
Si1G C7G H7GB 111.7 . . ?
H7GA C7G H7GB 109.4 . . ?
C7G C8G C9G 111(2) . . ?
C7G C8G H8GA 109.4 . . ?
C9G C8G H8GA 109.4 . . ?
C7G C8G H8GB 109.4 . . ?
C9G C8G H8GB 109.4 . . ?
H8GA C8G H8GB 108.0 . . ?
C8G C9G Si4G 141(2) . . ?
C8G C9G H9GA 101.7 . . ?
Si4G C9G H9GA 101.7 . . ?
C8G C9G H9GB 101.7 . . ?
Si4G C9G H9GB 101.7 . . ?
H9GA C9G H9GB 104.7 . . ?
C11G N10G C15G 120.0 . . ?
C11G N10G Pd1 126.9(8) . . ?
C15G N10G Pd1 112.9(8) . . ?
N10G C11G C12G 120.0 . . ?
N10G C11G H11G 120.0 . . ?
C12G C11G H11G 120.0 . . ?
C13G C12G C11G 120.0 . . ?
C13G C12G H12G 120.0 . . ?
C11G C12G H12G 120.0 . . ?
C12G C13G C14G 120.0 . . ?
C12G C13G Si1G 120.4(10) . . ?
C14G C13G Si1G 119.5(10) . . ?
C15G C14G C13G 120.0 . . ?
C15G C14G H14G 120.0 . . ?
C13G C14G H14G 120.0 . . ?
C14G C15G N10G 120.0 . . ?
C14G C15G H15G 120.0 . . ?
N10G C15G H15G 120.0 . . ?
C17G N16G C21G 120.0 . . ?
C17G N16G Pd3 126.3(11) . . ?
C21G N16G Pd3 113.7(11) . . ?
C18G C17G N16G 120.0 . . ?
C18G C17G H17G 120.0 . . ?
N16G C17G H17G 120.0 . . ?
C17G C18G C19G 120.0 . . ?
C17G C18G H18G 120.0 . . ?
C19G C18G H18G 120.0 . . ?
C20G C19G C18G 120.0 . . ?
C20G C19G Si4G 126.1(14) . . ?
C18G C19G Si4G 112.8(14) . . ?
C19G C20G C21G 120.0 . . ?
C19G C20G H20G 120.0 . . ?
C21G C20G H20G 120.0 . . ?
C20G C21G N16G 120.0 . . ?
C20G C21G H21G 120.0 . . ?
N16G C21G H21G 120.0 . . ?
C3I Si1I C7I 121.3(12) . . ?
C3I Si1I C2I 107.5(10) . . ?
C7I Si1I C2I 99.9(11) . . ?
C3I Si1I C13I 109.0(10) . . ?
C7I Si1I C13I 111.7(8) . . ?
C2I Si1I C13I 106.1(8) . . ?
Si1I C2I H2I1 109.5 . . ?
Si1I C2I H2I2 109.5 . . ?
H2I1 C2I H2I2 109.5 . . ?
Si1I C2I H2I3 109.5 . . ?
H2I1 C2I H2I3 109.5 . . ?
H2I2 C2I H2I3 109.5 . . ?
Si1I C3I H3I1 109.5 . . ?
Si1I C3I H3I2 109.5 . . ?
H3I1 C3I H3I2 109.5 . . ?
Si1I C3I H3I3 109.5 . . ?
H3I1 C3I H3I3 109.5 . . ?
H3I2 C3I H3I3 109.5 . . ?
C6I Si4I C5I 126.0(13) . . ?
C6I Si4I C9I 107.8(17) . . ?
C5I Si4I C9I 79.5(15) . . ?
C6I Si4I C19I 109.8(13) . . ?
C5I Si4I C19I 114.9(13) . . ?
C9I Si4I C19I 114.6(14) . . ?
Si4I C5I H5I1 109.5 . . ?
Si4I C5I H5I2 109.5 . . ?
H5I1 C5I H5I2 109.5 . . ?
Si4I C5I H5I3 109.5 . . ?
H5I1 C5I H5I3 109.5 . . ?
H5I2 C5I H5I3 109.5 . . ?
Si4I C6I H6I1 109.5 . . ?
Si4I C6I H6I2 109.5 . . ?
H6I1 C6I H6I2 109.5 . . ?
Si4I C6I H6I3 109.5 . . ?
H6I1 C6I H6I3 109.5 . . ?
H6I2 C6I H6I3 109.5 . . ?
C8I C7I Si1I 153(2) . . ?
C8I C7I H7I1 98.3 . . ?
Si1I C7I H7I1 98.3 . . ?
C8I C7I H7I2 98.3 . . ?
Si1I C7I H7I2 98.3 . . ?
H7I1 C7I H7I2 103.8 . . ?
C9I C8I C7I 123(3) . . ?
C9I C8I H8I1 106.6 . . ?
C7I C8I H8I1 106.6 . . ?
C9I C8I H8I2 106.6 . . ?
C7I C8I H8I2 106.6 . . ?
H8I1 C8I H8I2 106.5 . . ?
C8I C9I Si4I 111(2) . . ?
C8I C9I H9I1 109.4 . . ?
Si4I C9I H9I1 109.3 . . ?
C8I C9I H9I2 109.3 . . ?
Si4I C9I H9I2 109.4 . . ?
H9I1 C9I H9I2 108.0 . . ?
C11I N10I C15I 120.0 . . ?
C11I N10I Pd2 122.6(8) . . ?
C15I N10I Pd2 117.4(8) . . ?
N10I C11I C12I 120.0 . . ?
N10I C11I H11I 120.0 . . ?
C12I C11I H11I 120.0 . . ?
C13I C12I C11I 120.0 . . ?
C13I C12I H12I 120.0 . . ?
C11I C12I H12I 120.0 . . ?
C14I C13I C12I 120.0 . . ?
C14I C13I Si1I 120.0(8) . . ?
C12I C13I Si1I 119.8(8) . . ?
C13I C14I C15I 120.0 . . ?
C13I C14I H14I 120.0 . . ?
C15I C14I H14I 120.0 . . ?
C14I C15I N10I 120.0 . . ?
C14I C15I H15I 120.0 . . ?
N10I C15I H15I 120.0 . . ?
C17I N16I C21I 120.0 . . ?
C17I N16I Pd3 113.4(11) . . ?
C21I N16I Pd3 126.6(11) . . ?
C18I C17I N16I 120.0 . . ?
C18I C17I H17I 120.0 . . ?
N16I C17I H17I 120.0 . . ?
C17I C18I C19I 120.0 . . ?
C17I C18I H18I 120.0 . . ?
C19I C18I H18I 120.0 . . ?
C18I C19I C20I 120.0 . . ?
C18I C19I Si4I 127.5(15) . . ?
C20I C19I Si4I 111.7(14) . . ?
C21I C20I C19I 120.0 . . ?
C21I C20I H20I 120.0 . . ?
C19I C20I H20I 120.0 . . ?
C20I C21I N16I 120.0 . . ?
C20I C21I H21I 120.0 . . ?
N16I C21I H21I 120.0 . . ?

loop_
_geom_bond_atom_site_label_1
_geom_bond_atom_site_label_2
_geom_bond_distance
_geom_bond_site_symmetry_2
_geom_bond_publ_flag
Pd1 N10E 1.981(10) . ?
Pd1 N10A 2.003(3) . ?
Pd1 N10A 2.003(3) 4_565 ?
Pd1 N10G 2.048(10) . ?
Pd2 N10I 1.956(9) . ?
Pd2 N16A 2.006(3) 4_565 ?
Pd2 N16A 2.006(3) . ?
Pd2 N10C 2.091(9) . ?
Pd3 N16C 2.005(4) . ?
Pd3 N16E 2.005(5) . ?
Pd3 N16I 2.007(13) . ?
Pd3 N16G 2.021(12) . ?
N4 O7 1.188(9) . ?
N4 O6 1.206(9) . ?
N4 O5 1.223(9) . ?
N8 O9 1.169(11) . ?
N8 O10 1.185(11) . ?
N8 O11 1.211(10) . ?
N12 O15 1.108(13) . ?
N12 O14 1.177(13) . ?
N12 O13 1.226(17) . ?
N21 O24 1.153(19) . ?
N21 O23 1.173(18) . ?
N21 O22 1.220(19) . ?
N21A O24A 1.153(18) . ?
N21A O23A 1.165(17) . ?
N21A O22A 1.216(19) . ?
N25 O28 1.154(19) . ?
N25 O27 1.175(18) . ?
N25 O26 1.220(19) . ?
N25A O28A 1.142(18) . ?
N25A O27A 1.176(18) . ?
N25A O26A 1.212(19) . ?
N16 O19 1.146(18) . ?
N16 O18 1.158(18) . ?
N16 O17 1.217(19) . ?
Si1A C7A 1.862(9) . ?
Si1A C2A 1.863(11) . ?
Si1A C3A 1.886(12) . ?
Si1A C13A 1.919(4) . ?
C2A H2AA 0.9800 . ?
C2A H2AB 0.9800 . ?
C2A H2AC 0.9800 . ?
C3A H3AA 0.9800 . ?
C3A H3AB 0.9800 . ?
C3A H3AC 0.9800 . ?
Si4A C6A 1.835(10) . ?
Si4A C5A 1.864(12) . ?
Si4A C9A 1.866(9) . ?
Si4A C19A 1.931(4) . ?
C5A H5AA 0.9800 . ?
C5A H5AB 0.9800 . ?
C5A H5AC 0.9800 . ?
C6A H6AA 0.9800 . ?
C6A H6AB 0.9800 . ?
C6A H6AC 0.9800 . ?
C7A C8A 1.552(12) . ?
C7A H7AA 0.9900 . ?
C7A H7AB 0.9900 . ?
C8A C9A 1.523(11) . ?
C8A H8AA 0.9900 . ?
C8A H8AB 0.9900 . ?
C9A H9AA 0.9900 . ?
C9A H9AB 0.9900 . ?
N10A C11A 1.3900 . ?
N10A C15A 1.3900 . ?
C11A C12A 1.3900 . ?
C11A H11A 0.9500 . ?
C12A C13A 1.3900 . ?
C12A H12A 0.9500 . ?
C13A C14A 1.3900 . ?
C14A C15A 1.3900 . ?
C14A H14A 0.9500 . ?
C15A H15A 0.9500 . ?
N16A C17A 1.3900 . ?
N16A C21A 1.3900 . ?
C17A C18A 1.3900 . ?
C17A H17A 0.9500 . ?
C18A C19A 1.3900 . ?
C18A H18A 0.9500 . ?
C19A C20A 1.3900 . ?
C20A C21A 1.3900 . ?
C20A H20A 0.9500 . ?
C21A H21A 0.9500 . ?
Si1C C3C 1.842(10) . ?
Si1C C2C 1.856(10) . ?
Si1C C7C 1.887(10) . ?
Si1C C13C 1.914(8) . ?
C2C H2C1 0.9800 . ?
C2C H2C2 0.9800 . ?
C2C H2C3 0.9800 . ?
C3C H3C1 0.9800 . ?
C3C H3C2 0.9800 . ?
C3C H3C3 0.9800 . ?
Si4C C5C 1.844(9) . ?
Si4C C6C 1.848(10) . ?
Si4C C9C 1.867(10) . ?
Si4C C19C 1.927(5) . ?
C5C H5CA 0.9800 . ?
C5C H5CB 0.9800 . ?
C5C H5CC 0.9800 . ?
C6C H6CA 0.9800 . ?
C6C H6CB 0.9800 . ?
C6C H6CC 0.9800 . ?
C7C C8C 1.541(10) . ?
C7C H7C1 0.9900 . ?
C7C H7C2 0.9900 . ?
C8C C9C 1.521(10) . ?
C8C H8C1 0.9900 . ?
C8C H8C2 0.9900 . ?
C9C H9C1 0.9900 . ?
C9C H9C2 0.9900 . ?
N10C C11C 1.3900 . ?
N10C C15C 1.3900 . ?
C11C C12C 1.3900 . ?
C11C H11C 0.9500 . ?
C12C C13C 1.3900 . ?
C12C H12C 0.9500 . ?
C13C C14C 1.3900 . ?
C14C C15C 1.3900 . ?
C14C H14C 0.9500 . ?
C15C H15C 0.9500 . ?
N16C C17C 1.3900 . ?
N16C C21C 1.3900 . ?
C17C C18C 1.3900 . ?
C17C H17C 0.9500 . ?
C18C C19C 1.3900 . ?
C18C H18C 0.9500 . ?
C19C C20C 1.3900 . ?
C20C C21C 1.3900 . ?
C20C H20C 0.9500 . ?
C21C H21C 0.9500 . ?
Si1E C2E 1.844(10) . ?
Si1E C7E 1.8502(10) . ?
Si1E C3E 1.868(10) . ?
Si1E C13E 1.923(8) . ?
C2E H2EA 0.9800 . ?
C2E H2EB 0.9800 . ?
C2E H2EC 0.9800 . ?
C3E H3EA 0.9800 . ?
C3E H3EB 0.9800 . ?
C3E H3EC 0.9800 . ?
Si4E C6E 1.842(9) . ?
Si4E C5E 1.843(9) . ?
Si4E C9E 1.8501(11) . ?
Si4E C19E 1.919(6) . ?
C5E H5EA 0.9800 . ?
C5E H5EB 0.9800 . ?
C5E H5EC 0.9800 . ?
C6E H6EA 0.9800 . ?
C6E H6EB 0.9800 . ?
C6E H6EC 0.9800 . ?
C7E C8E 1.503(10) . ?
C7E H7EA 0.9900 . ?
C7E H7EB 0.9900 . ?
C8E C9E 1.502(10) . ?
C8E H8EA 0.9900 . ?
C8E H8EB 0.9900 . ?
C9E H9EA 0.9900 . ?
C9E H9EB 0.9900 . ?
N10E C11E 1.3900 . ?
N10E C15E 1.3900 . ?
C11E C12E 1.3900 . ?
C11E H11E 0.9500 . ?
C12E C13E 1.3900 . ?
C12E H12E 0.9500 . ?
C13E C14E 1.3900 . ?
C14E C15E 1.3900 . ?
C14E H14E 0.9500 . ?
C15E H15E 0.9500 . ?
N16E C17E 1.3900 . ?
N16E C21E 1.3900 . ?
C17E C18E 1.3900 . ?
C17E H17E 0.9500 . ?
C18E C19E 1.3900 . ?
C18E H18E 0.9500 . ?
C19E C20E 1.3900 . ?
C20E C21E 1.3900 . ?
C20E H20E 0.9500 . ?
C21E H21E 0.9500 . ?
Si1G C3G 1.848(10) . ?
Si1G C2G 1.852(10) . ?
Si1G C7G 1.871(10) . ?
Si1G C13G 1.919(8) . ?
C2G H2GA 0.9800 . ?
C2G H2GB 0.9800 . ?
C2G H2GC 0.9800 . ?
C3G H3GA 0.9800 . ?
C3G H3GB 0.9800 . ?
C3G H3GC 0.9800 . ?
Si4G C9G 1.834(10) . ?
Si4G C5G 1.857(10) . ?
Si4G C6G 1.862(10) . ?
Si4G C19G 1.928(9) . ?
C5G H5GA 0.9800 . ?
C5G H5GB 0.9800 . ?
C5G H5GC 0.9800 . ?
C6G H6GA 0.9800 . ?
C6G H6GB 0.9800 . ?
C6G H6GC 0.9800 . ?
C7G C8G 1.501(10) . ?
C7G H7GA 0.9900 . ?
C7G H7GB 0.9900 . ?
C8G C9G 1.503(10) . ?
C8G H8GA 0.9900 . ?
C8G H8GB 0.9900 . ?
C9G H9GA 0.9900 . ?
C9G H9GB 0.9900 . ?
N10G C11G 1.3900 . ?
N10G C15G 1.3900 . ?
C11G C12G 1.3900 . ?
C11G H11G 0.9500 . ?
C12G C13G 1.3900 . ?
C12G H12G 0.9500 . ?
C13G C14G 1.3900 . ?
C14G C15G 1.3900 . ?
C14G H14G 0.9500 . ?
C15G H15G 0.9500 . ?
N16G C17G 1.3900 . ?
N16G C21G 1.3900 . ?
C17G C18G 1.3900 . ?
C17G H17G 0.9500 . ?
C18G C19G 1.3900 . ?
C18G H18G 0.9500 . ?
C19G C20G 1.3900 . ?
C20G C21G 1.3900 . ?
C20G H20G 0.9500 . ?
C21G H21G 0.9500 . ?
Si1I C3I 1.831(9) . ?
Si1I C7I 1.846(9) . ?
Si1I C2I 1.852(9) . ?
Si1I C13I 1.913(8) . ?
C2I H2I1 0.9800 . ?
C2I H2I2 0.9800 . ?
C2I H2I3 0.9800 . ?
C3I H3I1 0.9800 . ?
C3I H3I2 0.9800 . ?
C3I H3I3 0.9800 . ?
Si4I C6I 1.821(9) . ?
Si4I C5I 1.823(10) . ?
Si4I C9I 1.850(10) . ?
Si4I C19I 1.925(9) . ?
C5I H5I1 0.9800 . ?
C5I H5I2 0.9800 . ?
C5I H5I3 0.9800 . ?
C6I H6I1 0.9800 . ?
C6I H6I2 0.9800 . ?
C6I H6I3 0.9800 . ?
C7I C8I 1.502(10) . ?
C7I H7I1 0.9900 . ?
C7I H7I2 0.9900 . ?
C8I C9I 1.500(10) . ?
C8I H8I1 0.9900 . ?
C8I H8I2 0.9900 . ?
C9I H9I1 0.9900 . ?
C9I H9I2 0.9900 . ?
N10I C11I 1.3900 . ?
N10I C15I 1.3900 . ?
C11I C12I 1.3900 . ?
C11I H11I 0.9500 . ?
C12I C13I 1.3900 . ?
C12I H12I 0.9500 . ?
C13I C14I 1.3900 . ?
C14I C15I 1.3900 . ?
C14I H14I 0.9500 . ?
C15I H15I 0.9500 . ?
N16I C17I 1.3900 . ?
N16I C21I 1.3900 . ?
C17I C18I 1.3900 . ?
C17I H17I 0.9500 . ?
C18I C19I 1.3900 . ?
C18I H18I 0.9500 . ?
C19I C20I 1.3900 . ?
C20I C21I 1.3900 . ?
C20I H20I 0.9500 . ?
C21I H21I 0.9500 . ?

loop_
_geom_torsion_atom_site_label_1
_geom_torsion_atom_site_label_2
_geom_torsion_atom_site_label_3
_geom_torsion_atom_site_label_4
_geom_torsion
_geom_torsion_site_symmetry_1
_geom_torsion_site_symmetry_2
_geom_torsion_site_symmetry_3
_geom_torsion_site_symmetry_4
_geom_torsion_publ_flag
C2A Si1A C7A C8A -162.3(7) . . . . ?
C3A Si1A C7A C8A -38.4(8) . . . . ?
C13A Si1A C7A C8A 80.4(7) . . . . ?
Si1A C7A C8A C9A -174.0(6) . . . . ?
C7A C8A C9A Si4A 176.4(6) . . . . ?
C6A Si4A C9A C8A 165.6(7) . . . . ?
C5A Si4A C9A C8A 43.3(8) . . . . ?
C19A Si4A C9A C8A -75.1(7) . . . . ?
C15A N10A C11A C12A 0.0 . . . . ?
Pd1 N10A C11A C12A 178.5(3) . . . . ?
N10A C11A C12A C13A 0.0 . . . . ?
C11A C12A C13A C14A 0.0 . . . . ?
C11A C12A C13A Si1A -177.1(4) . . . . ?
C12A C13A C14A C15A 0.0 . . . . ?
Si1A C13A C14A C15A 177.2(4) . . . . ?
C13A C14A C15A N10A 0.0 . . . . ?
C11A N10A C15A C14A 0.0 . . . . ?
Pd1 N10A C15A C14A -178.5(3) . . . . ?
C21A N16A C17A C18A 0.0 . . . . ?
Pd2 N16A C17A C18A 178.1(3) . . . . ?
N16A C17A C18A C19A 0.0 . . . . ?
C17A C18A C19A C20A 0.0 . . . . ?
C17A C18A C19A Si4A -179.3(4) . . . . ?
C18A C19A C20A C21A 0.0 . . . . ?
Si4A C19A C20A C21A 179.4(3) . . . . ?
C19A C20A C21A N16A 0.0 . . . . ?
C17A N16A C21A C20A 0.0 . . . . ?
Pd2 N16A C21A C20A -178.2(3) . . . . ?
C3C Si1C C7C C8C -118(11) . . . . ?
C2C Si1C C7C C8C 127(10) . . . . ?
C13C Si1C C7C C8C -7(11) . . . . ?
Si1C C7C C8C C9C -83(13) . . . . ?
C7C C8C C9C Si4C 77(6) . . . . ?
C5C Si4C C9C C8C 58(2) . . . . ?
C6C Si4C C9C C8C -179(2) . . . . ?
C19C Si4C C9C C8C -59(2) . . . . ?
C15C N10C C11C C12C 0.0 . . . . ?
Pd2 N10C C11C C12C -179.2(13) . . . . ?
N10C C11C C12C C13C 0.0 . . . . ?
C11C C12C C13C C14C 0.0 . . . . ?
C11C C12C C13C Si1C 174.3(12) . . . . ?
C12C C13C C14C C15C 0.0 . . . . ?
Si1C C13C C14C C15C -174.4(11) . . . . ?
C13C C14C C15C N10C 0.0 . . . . ?
C11C N10C C15C C14C 0.0 . . . . ?
Pd2 N10C C15C C14C 179.2(14) . . . . ?
C21C N16C C17C C18C 0.0 . . . . ?
Pd3 N16C C17C C18C -176.6(13) . . . . ?
N16C C17C C18C C19C 0.0 . . . . ?
C17C C18C C19C C20C 0.0 . . . . ?
C17C C18C C19C Si4C 177.5(16) . . . . ?
C18C C19C C20C C21C 0.0 . . . . ?
Si4C C19C C20C C21C -177.6(15) . . . . ?
C19C C20C C21C N16C 0.0 . . . . ?
C17C N16C C21C C20C 0.0 . . . . ?
Pd3 N16C C21C C20C 176.6(13) . . . . ?
C2E Si1E C7E C8E -45(2) . . . . ?
C3E Si1E C7E C8E -168(2) . . . . ?
C13E Si1E C7E C8E 67.0(19) . . . . ?
Si1E C7E C8E C9E -165.9(16) . . . . ?
C7E C8E C9E Si4E 86(3) . . . . ?
C6E Si4E C9E C8E -178(2) . . . . ?
C5E Si4E C9E C8E 59(3) . . . . ?
C19E Si4E C9E C8E -56(2) . . . . ?
C15E N10E C11E C12E 0.0 . . . . ?
Pd1 N10E C11E C12E -179.9(15) . . . . ?
N10E C11E C12E C13E 0.0 . . . . ?
C11E C12E C13E C14E 0.0 . . . . ?
C11E C12E C13E Si1E -175.8(14) . . . . ?
C12E C13E C14E C15E 0.0 . . . . ?
Si1E C13E C14E C15E 175.8(14) . . . . ?
C13E C14E C15E N10E 0.0 . . . . ?
C11E N10E C15E C14E 0.0 . . . . ?
Pd1 N10E C15E C14E 179.9(16) . . . . ?
C21E N16E C17E C18E 0.0 . . . . ?
Pd3 N16E C17E C18E 176.0(15) . . . . ?
N16E C17E C18E C19E 0.0 . . . . ?
C17E C18E C19E C20E 0.0 . . . . ?
C17E C18E C19E Si4E 172.9(18) . . . . ?
C18E C19E C20E C21E 0.0 . . . . ?
Si4E C19E C20E C21E -173.5(16) . . . . ?
C19E C20E C21E N16E 0.0 . . . . ?
C17E N16E C21E C20E 0.0 . . . . ?
Pd3 N16E C21E C20E -176.1(15) . . . . ?
C3G Si1G C7G C8G -49(4) . . . . ?
C2G Si1G C7G C8G -162(3) . . . . ?
C13G Si1G C7G C8G 91(3) . . . . ?
Si1G C7G C8G C9G 169(3) . . . . ?
C7G C8G C9G Si4G 59(6) . . . . ?
C5G Si4G C9G C8G 137(4) . . . . ?
C6G Si4G C9G C8G -111(4) . . . . ?
C19G Si4G C9G C8G -1(5) . . . . ?
C15G N10G C11G C12G 0.0 . . . . ?
Pd1 N10G C11G C12G 175.5(13) . . . . ?
N10G C11G C12G C13G 0.0 . . . . ?
C11G C12G C13G C14G 0.0 . . . . ?
C11G C12G C13G Si1G 175.6(12) . . . . ?
C12G C13G C14G C15G 0.0 . . . . ?
Si1G C13G C14G C15G -175.7(12) . . . . ?
C13G C14G C15G N10G 0.0 . . . . ?
C11G N10G C15G C14G 0.0 . . . . ?
Pd1 N10G C15G C14G -176.1(11) . . . . ?
C21G N16G C17G C18G 0.0 . . . . ?
Pd3 N16G C17G C18G -179.2(16) . . . . ?
N16G C17G C18G C19G 0.0 . . . . ?
C17G C18G C19G C20G 0.0 . . . . ?
C17G C18G C19G Si4G 168.4(16) . . . . ?
C18G C19G C20G C21G 0.0 . . . . ?
Si4G C19G C20G C21G -166.7(17) . . . . ?
C19G C20G C21G N16G 0.0 . . . . ?
C17G N16G C21G C20G 0.0 . . . . ?
Pd3 N16G C21G C20G 179.3(14) . . . . ?
C3I Si1I C7I C8I 12(5) . . . . ?
C2I Si1I C7I C8I -105(5) . . . . ?
C13I Si1I C7I C8I 143(5) . . . . ?
Si1I C7I C8I C9I -113(5) . . . . ?
C7I C8I C9I Si4I -103(3) . . . . ?
C6I Si4I C9I C8I -72(3) . . . . ?
C5I Si4I C9I C8I 164(3) . . . . ?
C19I Si4I C9I C8I 51(3) . . . . ?
C15I N10I C11I C12I 0.0 . . . . ?
Pd2 N10I C11I C12I 179.4(14) . . . . ?
N10I C11I C12I C13I 0.0 . . . . ?
C11I C12I C13I C14I 0.0 . . . . ?
C11I C12I C13I Si1I -175.6(11) . . . . ?
C12I C13I C14I C15I 0.0 . . . . ?
Si1I C13I C14I C15I 175.6(11) . . . . ?
C13I C14I C15I N10I 0.0 . . . . ?
C11I N10I C15I C14I 0.0 . . . . ?
Pd2 N10I C15I C14I -179.4(13) . . . . ?
C21I N16I C17I C18I 0.0 . . . . ?
Pd3 N16I C17I C18I -178.4(14) . . . . ?
N16I C17I C18I C19I 0.0 . . . . ?
C17I C18I C19I C20I 0.0 . . . . ?
C17I C18I C19I Si4I 169.0(18) . . . . ?
C18I C19I C20I C21I 0.0 . . . . ?
Si4I C19I C20I C21I -170.6(16) . . . . ?
C19I C20I C21I N16I 0.0 . . . . ?
C17I N16I C21I C20I 0.0 . . . . ?
Pd3 N16I C21I C20I 178.2(16) . . . . ?
